data_7121183
loop_
_publ_author_name
'Rajasekar, Prabhakaran'
'Pandey, Swechchha'
'Paithankar, Harshad'
'Chugh, Jeetender'
'Steiner, Alexander'
'Boomishankar, Ramamoorthy'

_publ_section_title
;
 Imido-P(v) trianion supported enantiopure neutral tetrahedral Pd(ii)
 cages.
;
_journal_issue 15
_journal_name_full 'Chemical communications (Cambridge, England)'
_journal_page_first 1873
_journal_page_last 1876
_journal_paper_doi 10.1039/c8cc00207j
_journal_volume 54
_journal_year 2018
_chemical_absolute_configuration rmad
_chemical_formula_sum 'C108 H108 N12 O28 P4 Pd12'
_chemical_formula_weight 3422.74
_space_group_crystal_system cubic
_space_group_IT_number 196
_space_group_name_Hall 'F 2 2 3'
_space_group_name_H-M_alt 'F 2 3'
_symmetry_space_group_name_Hall 'F 2 2 3'
_symmetry_space_group_name_H-M 'F 2 3'
_atom_sites_solution_hydrogens geom
_audit_creation_method SHELXL-2014/7
_audit_update_record
;
2017-09-18 deposited with the CCDC.
2018-01-24 downloaded from the CCDC.
;
_cell_angle_alpha 90
_cell_angle_beta 90
_cell_angle_gamma 90
_cell_formula_units_Z 4
_cell_length_a 28.288
_cell_length_b 28.288
_cell_length_c 28.288
_cell_measurement_reflns_used 3386
_cell_measurement_temperature 100(2)
_cell_measurement_theta_max 22.85
_cell_measurement_theta_min 2.38
_cell_volume 22636.367
_computing_cell_refinement 'Bruker SAINT'
_computing_data_collection 'Bruker APEX2'
_computing_data_reduction 'Bruker SAINT'
_computing_molecular_graphics 'Bruker SHELXTL'
_computing_publication_material 'Bruker SHELXTL'
_computing_structure_refinement 'ShelXle (Sheldrick, 2015)'
_computing_structure_solution 'SHELXS-97 (Sheldrick 2008)'
_diffrn_ambient_temperature 100(2)
_diffrn_measured_fraction_theta_full 0.993
_diffrn_measured_fraction_theta_max 0.993
_diffrn_measurement_device_type 'Bruker APEX-II CCD'
_diffrn_measurement_method '\f and \w scans'
_diffrn_radiation_type MoK\a
_diffrn_radiation_wavelength 0.71073
_diffrn_reflns_av_R_equivalents 0.1389
_diffrn_reflns_av_unetI/netI 0.0624
_diffrn_reflns_Laue_measured_fraction_full 0.993
_diffrn_reflns_Laue_measured_fraction_max 0.993
_diffrn_reflns_limit_h_max 33
_diffrn_reflns_limit_h_min -33
_diffrn_reflns_limit_k_max 33
_diffrn_reflns_limit_k_min -31
_diffrn_reflns_limit_l_max 29
_diffrn_reflns_limit_l_min -33
_diffrn_reflns_number 46548
_diffrn_reflns_point_group_measured_fraction_full 0.994
_diffrn_reflns_point_group_measured_fraction_max 0.994
_diffrn_reflns_theta_full 25.003
_diffrn_reflns_theta_max 25.003
_diffrn_reflns_theta_min 4.262
_exptl_absorpt_coefficient_mu 0.997
_exptl_absorpt_correction_T_max 0.711
_exptl_absorpt_correction_T_min 0.669
_exptl_absorpt_correction_type multi-scan
_exptl_absorpt_process_details SADABS
_exptl_crystal_colour orange
_exptl_crystal_density_diffrn 1.004
_exptl_crystal_description prism
_exptl_crystal_F_000 6704
_exptl_crystal_size_max 0.18
_exptl_crystal_size_mid 0.14
_exptl_crystal_size_min 0.12
_refine_diff_density_max 0.254
_refine_diff_density_min -0.316
_refine_diff_density_rms 0.054
_refine_ls_abs_structure_details
;
 Flack x determined using 1053 quotients [(I+)-(I-)]/[(I+)+(I-)]
 (Parsons, Flack and Wagner, Acta Cryst. B69 (2013) 249-259).
;
_refine_ls_abs_structure_Flack 0.01(4)
_refine_ls_extinction_method none
_refine_ls_goodness_of_fit_ref 1.015
_refine_ls_hydrogen_treatment constr
_refine_ls_matrix_type full
_refine_ls_number_parameters 113
_refine_ls_number_reflns 3343
_refine_ls_number_restraints 36
_refine_ls_restrained_S_all 1.018
_refine_ls_R_factor_all 0.0609
_refine_ls_R_factor_gt 0.0361
_refine_ls_shift/su_max 0.002
_refine_ls_shift/su_mean 0.000
_refine_ls_structure_factor_coef Fsqd
_refine_ls_weighting_details 'w=1/[\s^2^(Fo^2^)+(0.0388P)^2^] where P=(Fo^2^+2Fc^2^)/3'
_refine_ls_weighting_scheme calc
_refine_ls_wR_factor_gt 0.0802
_refine_ls_wR_factor_ref 0.0917
_reflns_Friedel_coverage 0.879
_reflns_Friedel_fraction_full 0.996
_reflns_Friedel_fraction_max 0.996
_reflns_number_gt 2593
_reflns_number_total 3343
_reflns_threshold_expression 'I > 2\s(I)'
_cod_data_source_file c8cc00207j2.cif
_cod_data_source_block platon_sq
_cod_depositor_comments
;
The following automatic conversions were performed:

'_exptl_absorpt_correction_type' value 'MULTI-SCAN' changed to
'multi-scan' according to
/home/data/users/saulius/crontab/automatic-downloads/rss-feeds/RSC/lib/dictionaries/cif_core.dic
dictionary named 'cif_core.dic' version 2.4.2 from 2011-04-26.

Automatic conversion script
Id: cif_fix_values 4973 2017-02-22 13:04:09Z antanas 

 Adding full bibliography for 7121182--7121185.cif.
;
_cod_original_cell_volume 22636(67)
_cod_database_code 7121183
_shelx_shelxl_version_number 2014/7
_shelx_space_group_comment
;
The symmetry employed for this shelxl refinement is uniquely defined
by the following loop, which should always be used as a source of
symmetry information in preference to the above space-group names.
They are only intended as comments.
;

loop_
_space_group_symop_operation_xyz
'x, y, z'
'z, x, y'
'y, z, x'
'-y, -z, x'
'x, -y, -z'
'-z, x, -y'
'z, -x, -y'
'-x, y, -z'
'-z, -x, y'
'y, -z, -x'
'-y, z, -x'
'-x, -y, z'
'x, y+1/2, z+1/2'
'z, x+1/2, y+1/2'
'y, z+1/2, x+1/2'
'-y, -z+1/2, x+1/2'
'x, -y+1/2, -z+1/2'
'-z, x+1/2, -y+1/2'
'z, -x+1/2, -y+1/2'
'-x, y+1/2, -z+1/2'
'-z, -x+1/2, y+1/2'
'y, -z+1/2, -x+1/2'
'-y, z+1/2, -x+1/2'
'-x, -y+1/2, z+1/2'
'x+1/2, y, z+1/2'
'z+1/2, x, y+1/2'
'y+1/2, z, x+1/2'
'-y+1/2, -z, x+1/2'
'x+1/2, -y, -z+1/2'
'-z+1/2, x, -y+1/2'
'z+1/2, -x, -y+1/2'
'-x+1/2, y, -z+1/2'
'-z+1/2, -x, y+1/2'
'y+1/2, -z, -x+1/2'
'-y+1/2, z, -x+1/2'
'-x+1/2, -y, z+1/2'
'x+1/2, y+1/2, z'
'z+1/2, x+1/2, y'
'y+1/2, z+1/2, x'
'-y+1/2, -z+1/2, x'
'x+1/2, -y+1/2, -z'
'-z+1/2, x+1/2, -y'
'z+1/2, -x+1/2, -y'
'-x+1/2, y+1/2, -z'
'-z+1/2, -x+1/2, y'
'y+1/2, -z+1/2, -x'
'-y+1/2, z+1/2, -x'
'-x+1/2, -y+1/2, z'

loop_
_atom_site_label
_atom_site_type_symbol
_atom_site_fract_x
_atom_site_fract_y
_atom_site_fract_z
_atom_site_U_iso_or_equiv
_atom_site_adp_type
_atom_site_occupancy
_atom_site_site_symmetry_order
_atom_site_calc_flag
_atom_site_refinement_flags_posn
_atom_site_refinement_flags_adp
_atom_site_refinement_flags_occupancy
Pd1 Pd 0.68426(2) 0.39360(2) 0.31665(2) 0.0455(2) Uani 1 1 d . . .
P1 P 0.61614(7) 0.38386(7) 0.38386(7) 0.0473(9) Uani 1 3 d S T P
O11 O 0.81177(17) 0.39842(18) 0.25564(17) 0.0520(14) Uani 1 1 d . . .
O12 O 0.75637(17) 0.39817(19) 0.31152(18) 0.0542(14) Uani 1 1 d . . .
O1 O 0.58693(18) 0.41307(18) 0.41307(18) 0.060(3) Uani 1 3 d S T P
N1 N 0.61416(19) 0.3865(2) 0.3241(2) 0.0452(16) Uani 1 1 d . . .
C11 C 0.7699(3) 0.3987(3) 0.2694(3) 0.0483(19) Uani 1 1 d . . .
C3 C 0.53063(16) 0.4102(2) 0.3051(2) 0.061(2) Uani 1 1 d G U .
C4 C 0.5064(2) 0.4339(2) 0.3406(2) 0.064(2) Uani 1 1 d G U .
H4 H 0.5222 0.4569 0.3593 0.077 Uiso 1 1 calc R U .
C5 C 0.4589(2) 0.4240(2) 0.3488(2) 0.087(3) Uani 1 1 d G U .
H5 H 0.4423 0.4402 0.3731 0.104 Uiso 1 1 calc R U .
C6 C 0.43580(16) 0.3904(3) 0.3215(3) 0.106(4) Uani 1 1 d G U .
H6 H 0.4034 0.3836 0.3271 0.127 Uiso 1 1 calc R U .
C7 C 0.4601(2) 0.3667(2) 0.2859(3) 0.130(5) Uani 1 1 d G U .
H7 H 0.4443 0.3437 0.2672 0.156 Uiso 1 1 calc R U .
C8 C 0.5075(2) 0.3766(2) 0.2777(2) 0.089(3) Uani 1 1 d G U .
H8 H 0.5241 0.3604 0.2534 0.106 Uiso 1 1 calc R U .
C1 C 0.5828(3) 0.4198(3) 0.2962(3) 0.059(2) Uani 1 1 d . . .
H1 H 0.5887 0.4132 0.2620 0.071 Uiso 1 1 calc R U .
C2 C 0.5982(3) 0.4713(3) 0.3052(3) 0.070(3) Uani 1 1 d . . .
H2A H 0.5891 0.4807 0.3373 0.105 Uiso 1 1 calc R U .
H2B H 0.5828 0.4922 0.2822 0.105 Uiso 1 1 calc R U .
H2C H 0.6326 0.4738 0.3018 0.105 Uiso 1 1 calc R U .

loop_
_atom_site_aniso_label
_atom_site_aniso_U_11
_atom_site_aniso_U_22
_atom_site_aniso_U_33
_atom_site_aniso_U_23
_atom_site_aniso_U_13
_atom_site_aniso_U_12
Pd1 0.0442(4) 0.0477(4) 0.0447(4) -0.0078(3) 0.0065(3) 0.0052(3)
P1 0.0473(9) 0.0473(9) 0.0473(9) -0.0049(9) 0.0049(9) 0.0049(9)
O11 0.041(3) 0.068(3) 0.047(3) 0.002(3) 0.004(3) -0.005(3)
O12 0.049(3) 0.068(4) 0.046(3) -0.010(3) 0.005(3) 0.000(3)
O1 0.060(3) 0.060(3) 0.060(3) -0.014(3) 0.014(3) 0.014(3)
N1 0.041(4) 0.045(4) 0.050(4) -0.005(3) 0.007(3) 0.008(3)
C11 0.050(5) 0.053(5) 0.042(5) 0.004(4) 0.006(4) -0.003(4)
C3 0.056(5) 0.052(5) 0.076(6) 0.014(4) 0.004(4) 0.022(4)
C4 0.056(5) 0.066(5) 0.069(5) 0.023(4) 0.016(4) 0.026(4)
C5 0.061(5) 0.093(7) 0.107(8) 0.050(6) 0.016(5) 0.039(5)
C6 0.058(6) 0.114(9) 0.146(10) 0.039(7) 0.004(6) 0.019(5)
C7 0.054(6) 0.140(11) 0.195(12) -0.030(9) 0.009(6) 0.001(6)
C8 0.058(5) 0.094(7) 0.114(8) -0.009(6) 0.002(5) 0.008(5)
C1 0.067(6) 0.062(6) 0.048(5) 0.004(4) 0.006(4) 0.009(4)
C2 0.088(7) 0.037(5) 0.084(7) 0.016(4) 0.018(5) 0.001(5)

loop_
_atom_type_symbol
_atom_type_description
_atom_type_scat_dispersion_real
_atom_type_scat_dispersion_imag
_atom_type_scat_source
C C 0.0033 0.0016 'International Tables Vol C Tables 4.2.6.8 and 6.1.1.4'
H H 0.0000 0.0000 'International Tables Vol C Tables 4.2.6.8 and 6.1.1.4'
N N 0.0061 0.0033 'International Tables Vol C Tables 4.2.6.8 and 6.1.1.4'
O O 0.0106 0.0060 'International Tables Vol C Tables 4.2.6.8 and 6.1.1.4'
P P 0.1023 0.0942 'International Tables Vol C Tables 4.2.6.8 and 6.1.1.4'
Pd Pd -0.9988 1.0072 'International Tables Vol C Tables 4.2.6.8 and 6.1.1.4'

loop_
_geom_angle_atom_site_label_1
_geom_angle_atom_site_label_2
_geom_angle_atom_site_label_3
_geom_angle
_geom_angle_site_symmetry_1
_geom_angle_site_symmetry_3
N1 Pd1 N1 76.7(4) 9_665 .
N1 Pd1 O12 101.2(2) 9_665 .
N1 Pd1 O12 177.1(2) . .
N1 Pd1 O11 175.6(2) 9_665 32_655
N1 Pd1 O11 99.5(2) . 32_655
O12 Pd1 O11 82.6(2) . 32_655
N1 Pd1 Pd1 39.40(16) 9_665 9_665
N1 Pd1 Pd1 81.19(18) . 9_665
O12 Pd1 Pd1 95.90(15) . 9_665
O11 Pd1 Pd1 138.42(15) 32_655 9_665
N1 Pd1 Pd1 81.22(18) 9_665 11_656
N1 Pd1 Pd1 39.33(16) . 11_656
O12 Pd1 Pd1 138.75(15) . 11_656
O11 Pd1 Pd1 94.44(15) 32_655 11_656
Pd1 Pd1 Pd1 59.999(16) 9_665 11_656
O1 P1 N1 122.2(2) . 9_665
O1 P1 N1 122.2(2) . 11_656
N1 P1 N1 94.3(3) 9_665 11_656
O1 P1 N1 122.2(2) . .
N1 P1 N1 94.3(3) 9_665 .
N1 P1 N1 94.3(3) 11_656 .
O1 P1 Pd1 138.93(6) . 11_656
N1 P1 Pd1 98.9(2) 9_665 11_656
N1 P1 Pd1 47.2(2) 11_656 11_656
N1 P1 Pd1 47.2(2) . 11_656
O1 P1 Pd1 138.93(5) . 9_665
N1 P1 Pd1 47.2(2) 9_665 9_665
N1 P1 Pd1 47.2(2) 11_656 9_665
N1 P1 Pd1 98.9(2) . 9_665
Pd1 P1 Pd1 69.36(8) 11_656 9_665
C11 O11 Pd1 111.3(5) . 32_655
C11 O12 Pd1 111.9(5) . .
C1 N1 P1 124.4(5) . .
C1 N1 Pd1 119.3(5) . 11_656
P1 N1 Pd1 94.5(3) . 11_656
C1 N1 Pd1 117.5(5) . .
P1 N1 Pd1 94.4(3) . .
Pd1 N1 Pd1 101.3(2) 11_656 .
O11 C11 O12 126.0(7) . .
O11 C11 C11 117.6(8) . 32_655
O12 C11 C11 116.4(8) . 32_655
C4 C3 C8 120.0 . .
C4 C3 C1 120.9(5) . .
C8 C3 C1 119.1(5) . .
C3 C4 C5 120.0 . .
C3 C4 H4 120.0 . .
C5 C4 H4 120.0 . .
C6 C5 C4 120.0 . .
C6 C5 H5 120.0 . .
C4 C5 H5 120.0 . .
C5 C6 C7 120.0 . .
C5 C6 H6 120.0 . .
C7 C6 H6 120.0 . .
C8 C7 C6 120.0 . .
C8 C7 H7 120.0 . .
C6 C7 H7 120.0 . .
C7 C8 C3 120.0 . .
C7 C8 H8 120.0 . .
C3 C8 H8 120.0 . .
N1 C1 C3 111.8(6) . .
N1 C1 C2 109.6(7) . .
C3 C1 C2 114.6(7) . .
N1 C1 H1 106.8 . .
C3 C1 H1 106.8 . .
C2 C1 H1 106.8 . .
C1 C2 H2A 109.5 . .
C1 C2 H2B 109.5 . .
H2A C2 H2B 109.5 . .
C1 C2 H2C 109.5 . .
H2A C2 H2C 109.5 . .
H2B C2 H2C 109.5 . .

loop_
_geom_bond_atom_site_label_1
_geom_bond_atom_site_label_2
_geom_bond_distance
_geom_bond_site_symmetry_2
Pd1 N1 2.001(6) 9_665
Pd1 N1 2.004(6) .
Pd1 O12 2.049(5) .
Pd1 O11 2.052(5) 32_655
Pd1 Pd1 3.0966(11) 9_665
Pd1 Pd1 3.0966(19) 11_656
P1 O1 1.431(9) .
P1 N1 1.694(7) 9_665
P1 N1 1.694(6) 11_656
P1 N1 1.694(6) .
P1 Pd1 2.721(3) 11_656
P1 Pd1 2.721(3) 9_665
O11 C11 1.247(8) .
O11 Pd1 2.052(5) 32_655
O12 C11 1.252(8) .
N1 C1 1.517(10) .
N1 Pd1 2.001(6) 11_656
C11 C11 1.572(15) 32_655
C3 C4 1.3900 .
C3 C8 1.3900 .
C3 C1 1.521(10) .
C4 C5 1.3900 .
C4 H4 0.9500 .
C5 C6 1.3900 .
C5 H5 0.9500 .
C6 C7 1.3900 .
C6 H6 0.9500 .
C7 C8 1.3900 .
C7 H7 0.9500 .
C8 H8 0.9500 .
C1 C2 1.542(11) .
C1 H1 1.0000 .
C2 H2A 0.9800 .
C2 H2B 0.9800 .
C2 H2C 0.9800 .
